data_8101469
loop_
_publ_author_name
'Shamsudin, M.'
'Affan, M. A.'
'Hitam, R.'
'Yamin, B. M.'
'Boshaala, Ahmed M. A.'
'Fun, Hoong-Kun'
'Ibrahim, Abdul Razak'

_publ_section_title
;
Crystal structure of methylpyridylphenylhydrazone tetracarbonyl molybdenum(0), 
C17H13MoN3O4
;
_journal_issue 2
_journal_name_full 'Zeitschrift f\"ur Kristallographie - New Crystal Structures'
_journal_page_first 215
_journal_page_last 216
_journal_volume 214
_journal_year 1999
_chemical_formula_sum 'C17 H13 Mo N3 O4'
_chemical_formula_weight 419.24
_space_group_IT_number 14
_symmetry_cell_setting monoclinic
_symmetry_space_group_name_Hall '-P 2yn'
_symmetry_space_group_name_H-M 'P 1 21/n 1'
_cell_angle_alpha 90.00
_cell_angle_beta 92.693(10)
_cell_angle_gamma 90.00
_cell_formula_units_Z 4
_cell_length_a 7.3032(7)
_cell_length_b 14.747(3)
_cell_length_c 16.2480(18)
_cell_measurement_temperature 293(2)
_cell_volume 1748.0(4)
_diffrn_ambient_temperature 293(2)
_exptl_crystal_density_diffrn 1.593
_refine_ls_R_factor_obs 0.0317
_refine_ls_wR_factor_obs 0.0600
_cod_original_sg_symbol_H-M 'P 21/n'
_cod_database_code 8101469

loop_
_symmetry_equiv_pos_as_xyz
'x, y, z'
'-x+1/2, y+1/2, -z+1/2'
'-x, -y, -z'
'x-1/2, -y-1/2, z-1/2'

loop_
_atom_site_aniso_label
_atom_site_aniso_U_11
_atom_site_aniso_U_22
_atom_site_aniso_U_33
_atom_site_aniso_U_23
_atom_site_aniso_U_13
_atom_site_aniso_U_12
Mo 0.04798(13) 0.04425(12) 0.03123(11) 0.00113(10) -0.00013(8) -0.00194(11)
O1 0.116(2) 0.0784(17) 0.0864(18) 0.0141(14) -0.0056(15) -0.0413(16)
O2 0.0908(16) 0.0974(17) 0.0378(11) -0.0055(11) -0.0134(10) 0.0143(14)
O3 0.0820(16) 0.0709(14) 0.0718(15) 0.0048(11) 0.0230(12) 0.0228(13)
O4 0.0635(15) 0.0799(16) 0.111(2) 0.0272(14) -0.0158(13) -0.0193(13)
N1 0.0558(13) 0.0531(13) 0.0314(10) -0.0008(9) 0.0039(9) -0.0101(11)
N2 0.0456(12) 0.0468(12) 0.0335(11) 0.0009(9) -0.0003(9) -0.0036(9)
N3 0.0607(15) 0.0499(14) 0.0395(12) 0.0003(10) 0.0003(10) 0.0058(12)
C1 0.0694(19) 0.0601(18) 0.0419(15) -0.0001(13) -0.0035(13) -0.0105(15)
C2 0.0497(15) 0.0516(14) 0.0436(14) -0.0037(12) -0.0006(11) 0.0039(13)
C3 0.0668(19) 0.0536(16) 0.0364(14) 0.0015(12) 0.0075(12) -0.0016(14)
C4 0.0519(17) 0.0536(16) 0.0508(16) 0.0093(13) -0.0057(13) 0.0015(13)
C5 0.071(2) 0.0623(19) 0.0431(16) -0.0072(14) 0.0106(14) -0.0069(16)
C6 0.083(2) 0.086(2) 0.0388(17) -0.0162(17) 0.0121(16) -0.021(2)
C7 0.080(2) 0.101(3) 0.0326(16) -0.0004(17) -0.0045(15) -0.022(2)
C8 0.0641(19) 0.075(2) 0.0359(15) 0.0072(14) -0.0086(13) -0.0096(16)
C9 0.0487(15) 0.0580(15) 0.0326(13) 0.0051(11) -0.0015(11) -0.0156(13)
C10 0.0445(14) 0.0532(15) 0.0365(13) 0.0057(11) -0.0027(10) -0.0069(12)
C11 0.0473(15) 0.0680(17) 0.0351(13) 0.0034(12) 0.0005(11) 0.0153(13)
C12 0.0544(18) 0.086(2) 0.0525(19) 0.0183(17) 0.0087(15) 0.0118(17)
C13 0.074(3) 0.116(4) 0.091(3) 0.052(3) 0.032(2) 0.029(2)
C14 0.108(4) 0.198(7) 0.049(3) 0.048(4) 0.031(3) 0.083(4)
C15 0.117(4) 0.168(5) 0.036(2) -0.003(3) -0.001(2) 0.078(4)
C16 0.074(2) 0.097(3) 0.0450(17) -0.0125(18) -0.0097(15) 0.035(2)
C17 0.075(2) 0.0605(19) 0.0478(18) 0.0113(15) -0.0069(17) 0.0040(17)

loop_
_atom_site_label
_atom_site_type_symbol
_atom_site_fract_x
_atom_site_fract_y
_atom_site_fract_z
_atom_site_U_iso_or_equiv
_atom_site_thermal_displace_type
_atom_site_occupancy
_atom_site_symmetry_multiplicity
_atom_site_calc_flag
_atom_site_refinement_flags
_atom_site_disorder_assembly
_atom_site_disorder_group
Mo Mo 0.79897(3) 0.092892(14) 0.232246(12) 0.04121(8) Uani 1 4 d . . .
O1 O 0.5651(4) -0.08061(17) 0.27298(16) 0.0941(8) Uani 1 4 d . . .
O2 O 0.8876(3) 0.08696(16) 0.42202(12) 0.0758(6) Uani 1 4 d . . .
O3 O 1.1212(3) -0.04223(15) 0.21901(14) 0.0743(6) Uani 1 4 d . . .
O4 O 1.1197(3) 0.23708(16) 0.22903(17) 0.0855(7) Uani 1 4 d . . .
N1 N 0.7109(3) 0.10324(14) 0.09891(12) 0.0467(5) Uani 1 4 d . . .
N2 N 0.5853(3) 0.20665(13) 0.21494(12) 0.0421(5) Uani 1 4 d . . .
N3 N 0.5448(3) 0.26216(16) 0.27885(13) 0.0501(6) Uani 1 4 d . . .
C1 C 0.6372(4) -0.0160(2) 0.25376(17) 0.0573(7) Uani 1 4 d . . .
C2 C 0.8530(4) 0.09136(18) 0.35217(16) 0.0484(6) Uani 1 4 d . . .
C3 C 0.9977(4) 0.00784(19) 0.22387(16) 0.0521(7) Uani 1 4 d . . .
C4 C 0.9973(4) 0.18922(19) 0.22688(17) 0.0524(7) Uani 1 4 d . . .
C5 C 0.7593(5) 0.0435(2) 0.04110(18) 0.0587(7) Uani 1 4 d . . .
C6 C 0.7085(5) 0.0529(3) -0.04086(19) 0.0690(9) Uani 1 4 d . . .
C7 C 0.6090(5) 0.1264(3) -0.0660(2) 0.0713(10) Uani 1 4 d . . .
C8 C 0.5563(4) 0.1884(2) -0.00848(17) 0.0587(8) Uani 1 4 d . . .
C9 C 0.6069(4) 0.17516(18) 0.07476(15) 0.0466(6) Uani 1 4 d . . .
C10 C 0.5504(3) 0.23578(17) 0.13991(15) 0.0449(6) Uani 1 4 d . . .
C11 C 0.5091(4) 0.2239(2) 0.35639(15) 0.0502(6) Uani 1 4 d . . .
C12 C 0.4188(4) 0.1430(3) 0.3641(2) 0.0641(8) Uani 1 4 d . . .
C13 C 0.3897(6) 0.1106(4) 0.4431(3) 0.0928(15) Uani 1 4 d . . .
C14 C 0.4484(8) 0.1596(5) 0.5112(3) 0.117(2) Uani 1 4 d . . .
C15 C 0.5314(8) 0.2397(5) 0.5021(2) 0.1072(19) Uani 1 4 d . . .
C16 C 0.5657(5) 0.2735(3) 0.42554(19) 0.0722(10) Uani 1 4 d . . .
C17 C 0.4673(6) 0.3264(2) 0.1215(2) 0.0615(8) Uani 1 4 d . . .
H1N3 H 0.493(4) 0.310(2) 0.2667(18) 0.060(9) Uiso 1 4 d . . .
H5 H 0.835(4) -0.006(2) 0.0594(19) 0.074(10) Uiso 1 4 d . . .
H6 H 0.747(4) 0.013(2) -0.0739(19) 0.067(10) Uiso 1 4 d . . .
H7 H 0.579(5) 0.136(2) -0.122(2) 0.087(11) Uiso 1 4 d . . .
H8 H 0.484(4) 0.2380(18) -0.0214(16) 0.051(8) Uiso 1 4 d . . .
H12 H 0.385(4) 0.1116(17) 0.3189(17) 0.045(8) Uiso 1 4 d . . .
H13 H 0.333(5) 0.057(2) 0.441(2) 0.073(12) Uiso 1 4 d . . .
H14 H 0.436(6) 0.142(3) 0.558(3) 0.130(18) Uiso 1 4 d . . .
H15 H 0.572(7) 0.277(3) 0.548(3) 0.16(2) Uiso 1 4 d . . .
H16 H 0.621(5) 0.330(3) 0.416(3) 0.106(15) Uiso 1 4 d . . .
H17A H 0.436(5) 0.333(2) 0.066(3) 0.101(13) Uiso 1 4 d . . .
H17B H 0.551(5) 0.374(2) 0.139(2) 0.093(12) Uiso 1 4 d . . .
H17C H 0.361(5) 0.337(2) 0.149(2) 0.072(11) Uiso 1 4 d . . .

loop_
_geom_bond_atom_site_label_1
_geom_bond_atom_site_label_2
_geom_bond_distance
_geom_bond_site_symmetry_2
_geom_bond_publ_flag
Mo C3 1.928(3) . ?
Mo C2 1.970(3) . ?
Mo C4 2.034(3) . ?
Mo C1 2.034(3) . ?
Mo N1 2.236(2) . ?
Mo N2 2.299(2) . ?
O1 C1 1.139(3) . ?
O2 C2 1.153(3) . ?
O3 C3 1.171(3) . ?
O4 C4 1.138(3) . ?
N1 C5 1.348(3) . ?
N1 C9 1.352(3) . ?
N2 C10 1.306(3) . ?
N2 N3 1.366(3) . ?
N3 C11 1.416(3) . ?
C5 C6 1.373(4) . ?
C6 C7 1.357(5) . ?
C7 C8 1.376(5) . ?
C8 C9 1.399(3) . ?
C9 C10 1.460(4) . ?
C10 C17 1.492(4) . ?
C11 C12 1.371(4) . ?
C11 C16 1.387(4) . ?
C12 C13 1.394(5) . ?
C13 C14 1.373(8) . ?
C14 C15 1.340(8) . ?
C15 C16 1.374(6) . ?
